data_4514555
loop_
_publ_author_name
'Kim, Hyunuk'
'Sohail, Muhammad'
'Yim, Kanghoon'
'Park, Young Cheol'
'Chun, Dong Hyuk'
'Kim, Hak Joo'
'Han, Seong Ok'
'Moon, Jong-Ho'

_publ_section_title
;
 Effective CO<sub>2</sub> and CO Separation Using [M<sub>2</sub>(DOBDC)]
 (M = Mg, Co, Ni) with Unsaturated Metal Sites and Excavation of Their
 Adsorption Sites.
;
_journal_issue 7
_journal_name_full 'ACS applied materials &amp; interfaces'
_journal_page_first 7014
_journal_page_last 7021
_journal_paper_doi 10.1021/acsami.8b20450
_journal_volume 11
_journal_year 2019
_chemical_formula_sum 'C5.98 H Ni O4.98'
_chemical_formula_weight 211.22
_space_group_crystal_system trigonal
_space_group_IT_number 148
_space_group_name_Hall '-R 3'
_space_group_name_H-M_alt 'R -3 :H'
_symmetry_space_group_name_Hall '-R 3'
_symmetry_space_group_name_H-M 'R -3 :H'
_atom_sites_solution_hydrogens geom
_audit_creation_method SHELXL-2018/3
_cell_angle_alpha 90
_cell_angle_beta 90
_cell_angle_gamma 120
_cell_formula_units_Z 18
_cell_length_a 26.150(4)
_cell_length_b 26.150(4)
_cell_length_c 6.7210(13)
_cell_measurement_reflns_used 91877
_cell_measurement_temperature 100(2)
_cell_measurement_theta_max 50.00
_cell_measurement_theta_min 0.63
_cell_volume 3980.2(12)
_computing_cell_refinement 'HKL3000sm (Otwinowski & Minor, 1997)'
_computing_data_collection 'PAL BL2D-SMDC Program (Shin et. al, 2016)'
_computing_data_reduction 'HKL3000sm (Otwinowski & Minor, 1997)'
_computing_molecular_graphics 'DIAMOND 4 (Putz & Brandenburg, 2014)'
_computing_publication_material 'enCifer 1.5.1'
_computing_structure_refinement 'SHELXL-2018/3 (Sheldrick, 2018)'
_computing_structure_solution 'SHELXS-97 (Sheldrick, 1990)'
_diffrn_ambient_temperature 100(2)
_diffrn_measured_fraction_theta_full 0.979
_diffrn_measured_fraction_theta_max 0.865
_diffrn_measurement_device_type 'ADSC Q210 CCD area detector'
_diffrn_measurement_method 'omega scan'
_diffrn_radiation_type synchrotron
_diffrn_radiation_wavelength 0.700
_diffrn_reflns_av_unetI/netI 0.0247
_diffrn_reflns_Laue_measured_fraction_full 0.979
_diffrn_reflns_Laue_measured_fraction_max 0.865
_diffrn_reflns_limit_h_max 37
_diffrn_reflns_limit_h_min -38
_diffrn_reflns_limit_k_max 38
_diffrn_reflns_limit_k_min -38
_diffrn_reflns_limit_l_max 9
_diffrn_reflns_limit_l_min -9
_diffrn_reflns_number 3117
_diffrn_reflns_point_group_measured_fraction_full 0.979
_diffrn_reflns_point_group_measured_fraction_max 0.865
_diffrn_reflns_theta_full 24.835
_diffrn_reflns_theta_max 33.385
_diffrn_reflns_theta_min 3.069
_diffrn_source 'PLSII 2D bending magnet'
_exptl_absorpt_coefficient_mu 2.076
_exptl_absorpt_correction_T_max 1.603
_exptl_absorpt_correction_T_min 0.375
_exptl_absorpt_correction_type empirical
_exptl_absorpt_process_details 'HKL3000sm Scalepack (Otwinowski & Minor, 1997)'
_exptl_crystal_colour yellow
_exptl_crystal_density_diffrn 1.586
_exptl_crystal_description 'hexagonal column'
_exptl_crystal_F_000 1885
_exptl_crystal_size_max 0.040
_exptl_crystal_size_mid 0.040
_exptl_crystal_size_min 0.020
_refine_diff_density_max 2.317
_refine_diff_density_min -1.524
_refine_diff_density_rms 0.268
_refine_ls_extinction_coef 0.019(2)
_refine_ls_extinction_expression Fc^*^=kFc[1+0.001xFc^2^\l^3^/sin(2\q)]^-1/4^
_refine_ls_extinction_method 'SHELXL-2018/3 (Sheldrick 2018)'
_refine_ls_goodness_of_fit_ref 1.078
_refine_ls_hydrogen_treatment constr
_refine_ls_matrix_type full
_refine_ls_number_parameters 115
_refine_ls_number_reflns 3117
_refine_ls_number_restraints 28
_refine_ls_restrained_S_all 1.118
_refine_ls_R_factor_all 0.0701
_refine_ls_R_factor_gt 0.0656
_refine_ls_shift/su_max 0.002
_refine_ls_shift/su_mean 0.000
_refine_ls_structure_factor_coef Fsqd
_refine_ls_weighting_details 'w=1/[\s^2^(Fo^2^)+(0.1533P)^2^+11.9581P] where P=(Fo^2^+2Fc^2^)/3'
_refine_ls_weighting_scheme calc
_refine_ls_wR_factor_gt 0.1969
_refine_ls_wR_factor_ref 0.2081
_reflns_Friedel_coverage 0.000
_reflns_number_gt 2853
_reflns_number_total 3117
_reflns_threshold_expression 'I > 2\s(I)'
_cod_data_source_file am8b20450_si_010.cif
_cod_data_source_block r-3_tw
_cod_original_cell_volume 3980.1(14)
_cod_database_code 4514555
_shelx_shelxl_version_number 2018/3
_shelx_space_group_comment
;
The symmetry employed for this shelxl refinement is uniquely defined
by the following loop, which should always be used as a source of
symmetry information in preference to the above space-group names.
They are only intended as comments.
;
_shelx_estimated_absorpt_t_min 0.922
_shelx_estimated_absorpt_t_max 0.960

loop_
_space_group_symop_operation_xyz
'x, y, z'
'-y, x-y, z'
'-x+y, -x, z'
'x+2/3, y+1/3, z+1/3'
'-y+2/3, x-y+1/3, z+1/3'
'-x+y+2/3, -x+1/3, z+1/3'
'x+1/3, y+2/3, z+2/3'
'-y+1/3, x-y+2/3, z+2/3'
'-x+y+1/3, -x+2/3, z+2/3'
'-x, -y, -z'
'y, -x+y, -z'
'x-y, x, -z'
'-x+2/3, -y+1/3, -z+1/3'
'y+2/3, -x+y+1/3, -z+1/3'
'x-y+2/3, x+1/3, -z+1/3'
'-x+1/3, -y+2/3, -z+2/3'
'y+1/3, -x+y+2/3, -z+2/3'
'x-y+1/3, x+2/3, -z+2/3'

loop_
_atom_site_label
_atom_site_type_symbol
_atom_site_fract_x
_atom_site_fract_y
_atom_site_fract_z
_atom_site_U_iso_or_equiv
_atom_site_adp_type
_atom_site_occupancy
_atom_site_site_symmetry_order
_atom_site_calc_flag
_atom_site_refinement_flags_posn
_atom_site_refinement_flags_adp
_atom_site_refinement_flags_occupancy
Ni1 Ni 0.29756(2) 0.01620(2) 2.31742(6) 0.0163(2) Uani 1 1 d . . .
O1 O 0.24997(10) -0.06026(10) 2.1620(3) 0.0165(4) Uani 1 1 d . . .
O2 O 0.30425(10) -0.03771(10) 2.5263(3) 0.0178(4) Uani 1 1 d . . .
O3 O 0.26398(11) -0.10564(11) 2.7630(3) 0.0211(5) Uani 1 1 d . . .
C1 C 0.26312(13) -0.08736(12) 2.5886(4) 0.0150(5) Uani 1 1 d . . .
C2 C 0.21399(12) -0.12569(12) 2.4529(4) 0.0149(5) Uani 1 1 d . . .
C3 C 0.21086(12) -0.11155(13) 2.2512(4) 0.0154(5) Uani 1 1 d . . .
C4 C 0.16350(13) -0.15356(13) 2.1371(4) 0.0175(5) Uani 1 1 d . . .
H4 H 0.161219 -0.144928 2.001182 0.021 Uiso 1 1 calc R U .
C1C C 0.22081(16) 0.00957(17) 2.4584(6) 0.0253(6) Uani 1 1 d D U .
O1C O 0.1749(7) -0.0226(11) 2.394(3) 0.291(12) Uani 1 1 d D U .
C2C C 0.1565(12) -0.0535(14) 2.987(3) 0.224(13) Uani 0.98 1 d D U P
O2C O 0.1861(2) -0.0317(3) 2.8540(9) 0.0676(15) Uani 0.98 1 d D U P

loop_
_atom_site_aniso_label
_atom_site_aniso_U_11
_atom_site_aniso_U_22
_atom_site_aniso_U_33
_atom_site_aniso_U_23
_atom_site_aniso_U_13
_atom_site_aniso_U_12
Ni1 0.0188(3) 0.0156(2) 0.0144(3) 0.00067(11) 0.00014(11) 0.00854(16)
O1 0.0149(9) 0.0147(9) 0.0143(10) 0.0017(6) 0.0014(6) 0.0032(7)
O2 0.0162(9) 0.0130(9) 0.0176(10) 0.0017(7) -0.0022(7) 0.0023(7)
O3 0.0228(11) 0.0191(10) 0.0119(10) 0.0025(7) -0.0035(7) 0.0033(8)
C1 0.0153(11) 0.0136(11) 0.0128(12) 0.0001(8) -0.0014(8) 0.0048(9)
C2 0.0130(11) 0.0148(11) 0.0120(11) -0.0002(8) -0.0015(8) 0.0033(9)
C3 0.0143(11) 0.0149(11) 0.0128(11) 0.0016(8) 0.0009(8) 0.0041(9)
C4 0.0168(12) 0.0166(12) 0.0134(12) 0.0025(9) -0.0003(8) 0.0041(10)
C1C 0.0236(14) 0.0343(17) 0.0235(15) 0.0014(12) 0.0064(11) 0.0187(13)
O1C 0.144(12) 0.264(19) 0.292(17) -0.027(15) -0.088(12) -0.029(11)
C2C 0.182(19) 0.24(3) 0.186(17) 0.032(15) 0.109(15) 0.057(17)
O2C 0.049(3) 0.075(3) 0.073(3) 0.022(3) -0.009(2) 0.027(2)

loop_
_atom_type_symbol
_atom_type_description
_atom_type_scat_dispersion_real
_atom_type_scat_dispersion_imag
_atom_type_scat_source
C C -0.0020 0.0016 'International Tables Vol C Tables 4.2.6.8 and 6.1.1.4'
H H 0.0000 0.0000 'International Tables Vol C Tables 4.2.6.8 and 6.1.1.4'
O O -0.0041 0.0059 'International Tables Vol C Tables 4.2.6.8 and 6.1.1.4'
Ni Ni 0.2288 1.0875 'International Tables Vol C Tables 4.2.6.8 and 6.1.1.4'

loop_
_geom_angle_atom_site_label_1
_geom_angle_atom_site_label_2
_geom_angle_atom_site_label_3
_geom_angle
_geom_angle_site_symmetry_1
_geom_angle_site_symmetry_3
O1 Ni1 O3 94.97(10) . 6_554
O1 Ni1 O1 166.19(8) . 6
O3 Ni1 O1 95.70(10) 6_554 6
O1 Ni1 O2 84.08(9) . .
O3 Ni1 O2 174.69(10) 6_554 .
O1 Ni1 O2 84.49(9) 6 .
O1 Ni1 C1C 93.41(13) . .
O3 Ni1 C1C 92.99(13) 6_554 .
O1 Ni1 C1C 94.78(12) 6 .
O2 Ni1 C1C 92.28(12) . .
O1 Ni1 O2 81.29(9) . 8_544
O3 Ni1 O2 95.07(10) 6_554 8_544
O1 Ni1 O2 89.04(9) 6 8_544
O2 Ni1 O2 79.62(3) . 8_544
C1C Ni1 O2 170.70(13) . 8_544
C3 O1 Ni1 122.25(18) . .
C3 O1 Ni1 123.19(19) . 8_544
Ni1 O1 Ni1 97.19(9) . 8_544
C1 O2 Ni1 127.2(2) . .
C1 O2 Ni1 136.2(2) . 6
Ni1 O2 Ni1 92.06(9) . 6
C1 O3 Ni1 123.2(2) . 8_545
O3 C1 O2 121.5(3) . .
O3 C1 C2 119.0(3) . .
O2 C1 C2 119.4(3) . .
C4 C2 C3 119.3(3) 16_549 .
C4 C2 C1 117.0(2) 16_549 .
C3 C2 C1 123.7(3) . .
O1 C3 C4 117.9(2) . .
O1 C3 C2 124.6(3) . .
C4 C3 C2 117.5(2) . .
C2 C4 C3 123.2(3) 16_549 .
O1C C1C Ni1 118.9(16) . .

loop_
_geom_bond_atom_site_label_1
_geom_bond_atom_site_label_2
_geom_bond_distance
_geom_bond_site_symmetry_2
Ni1 O1 2.037(2) .
Ni1 O3 2.039(2) 6_554
Ni1 O1 2.045(2) 6
Ni1 O2 2.058(2) .
Ni1 C1C 2.146(3) .
Ni1 O2 2.194(2) 8_544
O1 C3 1.354(3) .
O2 C1 1.273(3) .
O3 C1 1.271(4) .
C1 C2 1.483(4) .
C2 C4 1.402(4) 16_549
C2 C3 1.418(4) .
C3 C4 1.403(4) .
C1C O1C 1.153(8) .
C2C O2C 1.132(9) .
